data_4328635
loop_
_publ_author_name
'Rathinasabapathi Prabhakaran'
'Palaniappan Kalaivani'
'Somanur V. Renukadevi'
'Rui Huang'
'Kittusamy Senthilkumar'
'Ramasamy Karvembu'
'Karuppannan Natarajan'

_publ_section_title
;
 Copper Ion Mediated Selective Cleavage of C-S Bond in
 Ferrocenylthiosemicarbazone Forming Mixed Geometrical
 [(PPh3)Cu(\m-S)2Cu(PPh3)2] Having Cu2S2Core: Toward a New Avenue in
 Copper-Sulfur Chemistry
;
_journal_name_full 'Inorganic Chemistry'
_journal_page_first 3525
_journal_page_last 3532
_journal_paper_doi 10.1021/ic2022616
_journal_volume 51
_journal_year 2012
_chemical_formula_sum 'C36 H30 Cl2 Cu2 P2'
_chemical_formula_weight 722.52
_chemical_name_systematic
; 
 ? 
;
_space_group_IT_number 60
_symmetry_cell_setting orthorhombic
_symmetry_space_group_name_Hall '-P 2n 2ab'
_symmetry_space_group_name_H-M 'P b c n'
_atom_sites_solution_hydrogens geom
_atom_sites_solution_primary direct
_atom_sites_solution_secondary difmap
_audit_creation_method SHELXL-97
_cell_angle_alpha 90.00
_cell_angle_beta 90.00
_cell_angle_gamma 90.00
_cell_formula_units_Z 8
_cell_length_a 17.428(4)
_cell_length_b 20.418(4)
_cell_length_c 18.156(4)
_cell_measurement_temperature 173(2)
_cell_volume 6461(2)
_computing_structure_refinement 'SHELXL-97 (Sheldrick, 1997)'
_computing_structure_solution 'SHELXS-97 (Sheldrick, 1990)'
_diffrn_ambient_temperature 173(2)
_diffrn_measured_fraction_theta_full 0.987
_diffrn_measured_fraction_theta_max 0.987
_diffrn_radiation_monochromator graphite
_diffrn_radiation_source 'fine-focus sealed tube'
_diffrn_radiation_type MoK\a
_diffrn_radiation_wavelength 0.71073
_diffrn_reflns_av_R_equivalents 0.0293
_diffrn_reflns_av_sigmaI/netI 0.0167
_diffrn_reflns_limit_h_max 22
_diffrn_reflns_limit_h_min -23
_diffrn_reflns_limit_k_max 27
_diffrn_reflns_limit_k_min -27
_diffrn_reflns_limit_l_max 23
_diffrn_reflns_limit_l_min -23
_diffrn_reflns_number 69797
_diffrn_reflns_theta_full 28.27
_diffrn_reflns_theta_max 28.27
_diffrn_reflns_theta_min 1.54
_exptl_absorpt_coefficient_mu 1.606
_exptl_crystal_density_diffrn 1.486
_exptl_crystal_F_000 2944
_exptl_crystal_size_max 0.45
_exptl_crystal_size_mid 0.25
_exptl_crystal_size_min 0.25
_refine_diff_density_max 0.293
_refine_diff_density_min -0.516
_refine_diff_density_rms 0.053
_refine_ls_extinction_method none
_refine_ls_goodness_of_fit_ref 0.762
_refine_ls_hydrogen_treatment mixed
_refine_ls_matrix_type full
_refine_ls_number_parameters 379
_refine_ls_number_reflns 7909
_refine_ls_number_restraints 0
_refine_ls_restrained_S_all 0.762
_refine_ls_R_factor_all 0.0350
_refine_ls_R_factor_gt 0.0237
_refine_ls_shift/su_max 0.002
_refine_ls_shift/su_mean 0.000
_refine_ls_structure_factor_coef Fsqd
_refine_ls_weighting_details 'calc w=1/[\s^2^(Fo^2^)+(0.1000P)^2^+0.0000P] where P=(Fo^2^+2Fc^2^)/3'
_refine_ls_weighting_scheme calc
_refine_ls_wR_factor_gt 0.0839
_refine_ls_wR_factor_ref 0.0959
_reflns_number_gt 6492
_reflns_number_total 7909
_reflns_threshold_expression >2sigma(I)
_cod_data_source_file ic2022616_si_001.cif
_cod_data_source_block new
_cod_database_code 4328635

loop_
_symmetry_equiv_pos_as_xyz
'x, y, z'
'-x+1/2, -y+1/2, z+1/2'
'-x, y, -z+1/2'
'x+1/2, -y+1/2, -z'
'-x, -y, -z'
'x-1/2, y-1/2, -z-1/2'
'x, -y, z-1/2'
'-x-1/2, y-1/2, z'

loop_
_atom_site_label
_atom_site_type_symbol
_atom_site_fract_x
_atom_site_fract_y
_atom_site_fract_z
_atom_site_U_iso_or_equiv
_atom_site_adp_type
_atom_site_occupancy
_atom_site_symmetry_multiplicity
_atom_site_calc_flag
_atom_site_refinement_flags
Cu1 Cu 0.592679(12) 0.063152(11) 0.218966(13) 0.02805(7) Uani 1 1 d .
Cl1 Cl 0.46746(2) 0.053094(19) 0.16193(2) 0.02186(9) Uani 1 1 d .
P1 P 0.70449(2) 0.02085(2) 0.18914(2) 0.02109(9) Uani 1 1 d .
C1 C 0.72455(10) -0.06372(8) 0.21590(9) 0.0242(3) Uani 1 1 d .
Cu2 Cu 0.451380(13) 0.171877(11) 0.169953(11) 0.02835(7) Uani 1 1 d .
Cl2 Cl 0.58969(2) 0.184633(19) 0.20698(2) 0.02257(9) Uani 1 1 d .
P2 P 0.41735(2) 0.22548(2) 0.07008(2) 0.02118(9) Uani 1 1 d .
C2 C 0.69509(10) -0.08635(9) 0.28304(9) 0.0275(3) Uani 1 1 d .
H2A H 0.6619 -0.0601 0.3102 0.033 Uiso 1 1 calc R
C3 C 0.71553(12) -0.14825(10) 0.30922(11) 0.0363(4) Uani 1 1 d .
H3A H 0.6962 -0.1630 0.3540 0.044 Uiso 1 1 calc R
C4 C 0.76461(12) -0.18796(9) 0.26877(11) 0.0370(4) Uani 1 1 d .
H4A H 0.7791 -0.2287 0.2870 0.044 Uiso 1 1 calc R
C5 C 0.79213(12) -0.16665(9) 0.20087(12) 0.0381(4) Uani 1 1 d .
H5A H 0.8238 -0.1937 0.1731 0.046 Uiso 1 1 calc R
C6 C 0.77218(12) -0.10486(9) 0.17456(10) 0.0343(4) Uani 1 1 d .
H6A H 0.7907 -0.0908 0.1292 0.041 Uiso 1 1 calc R
C7 C 0.78737(10) 0.06498(8) 0.22712(9) 0.0258(3) Uani 1 1 d .
C8 C 0.84831(10) 0.03325(10) 0.26268(10) 0.0350(4) Uani 1 1 d .
H8A H 0.8485 -0.0122 0.2664 0.042 Uiso 1 1 calc R
C9 C 0.90853(12) 0.06943(13) 0.29245(13) 0.0461(5) Uani 1 1 d .
H9A H 0.9484 0.0480 0.3165 0.055 Uiso 1 1 calc R
C10 C 0.90958(12) 0.13640(14) 0.28664(14) 0.0507(6) Uani 1 1 d .
H10A H 0.9498 0.1602 0.3070 0.061 Uiso 1 1 calc R
C11 C 0.85035(12) 0.16861(11) 0.25026(16) 0.0515(6) Uani 1 1 d .
H11A H 0.8516 0.2139 0.2454 0.062 Uiso 1 1 calc R
C12 C 0.78902(11) 0.13313(10) 0.22102(13) 0.0390(5) Uani 1 1 d .
H12A H 0.7491 0.1550 0.1974 0.047 Uiso 1 1 calc R
C13 C 0.72377(9) 0.01804(8) 0.09030(9) 0.0234(3) Uani 1 1 d .
C14 C 0.79328(10) 0.03721(9) 0.05853(10) 0.0286(3) Uani 1 1 d .
H14A H 0.8310 0.0568 0.0873 0.034 Uiso 1 1 calc R
C15 C 0.80595(12) 0.02683(10) -0.01686(11) 0.0377(4) Uani 1 1 d .
H15A H 0.8518 0.0401 -0.0383 0.045 Uiso 1 1 calc R
C16 C 0.75048(14) -0.00299(10) -0.05907(10) 0.0414(5) Uani 1 1 d .
H16A H 0.7597 -0.0110 -0.1087 0.050 Uiso 1 1 calc R
C17 C 0.68073(13) -0.02122(11) -0.02814(11) 0.0415(5) Uani 1 1 d .
H17A H 0.6433 -0.0408 -0.0572 0.050 Uiso 1 1 calc R
C18 C 0.66698(11) -0.01018(9) 0.04626(10) 0.0324(4) Uani 1 1 d .
H18A H 0.6199 -0.0216 0.0667 0.039 Uiso 1 1 calc R
C19 C 0.45966(9) 0.30789(8) 0.06811(10) 0.0247(3) Uani 1 1 d .
C20 C 0.47138(12) 0.33865(10) 0.13540(11) 0.0379(4) Uani 1 1 d .
H20A H 0.4568 0.3179 0.1788 0.045 Uiso 1 1 calc R
C21 C 0.50503(16) 0.40075(11) 0.13809(14) 0.0519(6) Uani 1 1 d .
H21A H 0.5123 0.4213 0.1833 0.062 Uiso 1 1 calc R
C22 C 0.52752(13) 0.43175(10) 0.07399(15) 0.0470(5) Uani 1 1 d .
H22A H 0.5500 0.4730 0.0761 0.056 Uiso 1 1 calc R
C23 C 0.51648(12) 0.40135(10) 0.00676(14) 0.0444(5) Uani 1 1 d .
H23A H 0.5317 0.4221 -0.0364 0.053 Uiso 1 1 calc R
C24 C 0.48256(11) 0.33965(9) 0.00355(11) 0.0350(4) Uani 1 1 d .
H24A H 0.4751 0.3195 -0.0418 0.042 Uiso 1 1 calc R
C25 C 0.31585(9) 0.23891(8) 0.04946(9) 0.0232(3) Uani 1 1 d .
C26 C 0.26540(11) 0.18837(9) 0.06717(12) 0.0353(4) Uani 1 1 d .
H26A H 0.2823 0.1531 0.0952 0.042 Uiso 1 1 calc R
C27 C 0.18979(12) 0.19058(11) 0.04298(15) 0.0479(5) Uani 1 1 d .
H27A H 0.1564 0.1564 0.0540 0.058 Uiso 1 1 calc R
C28 C 0.16372(11) 0.24450(11) 0.00186(13) 0.0444(5) Uani 1 1 d .
H28A H 0.1136 0.2455 -0.0156 0.053 Uiso 1 1 calc R
C29 C 0.21269(11) 0.29580(10) -0.01238(11) 0.0373(4) Uani 1 1 d .
H29A H 0.1950 0.3324 -0.0377 0.045 Uiso 1 1 calc R
C30 C 0.28871(10) 0.29314(9) 0.01097(10) 0.0294(4) Uani 1 1 d .
H30A H 0.3216 0.3278 0.0008 0.035 Uiso 1 1 calc R
C31 C 0.44964(9) 0.18610(8) -0.01549(9) 0.0242(3) Uani 1 1 d .
C32 C 0.51070(10) 0.14203(8) -0.01107(9) 0.0266(3) Uani 1 1 d .
H32A H 0.5342 0.1341 0.0340 0.032 Uiso 1 1 calc R
C33 C 0.53652(11) 0.10985(10) -0.07434(11) 0.0348(4) Uani 1 1 d .
H33A H 0.5772 0.0805 -0.0712 0.042 Uiso 1 1 calc R
C34 C 0.50196(12) 0.12140(9) -0.14155(10) 0.0357(4) Uani 1 1 d .
H34A H 0.5196 0.1001 -0.1835 0.043 Uiso 1 1 calc R
C35 C 0.44114(13) 0.16459(11) -0.14649(11) 0.0392(5) Uani 1 1 d .
H35A H 0.4178 0.1721 -0.1918 0.047 Uiso 1 1 calc R
C36 C 0.41456(11) 0.19690(10) -0.08377(10) 0.0355(4) Uani 1 1 d .
H36A H 0.3734 0.2257 -0.0873 0.043 Uiso 1 1 calc R

loop_
_atom_site_aniso_label
_atom_site_aniso_U_11
_atom_site_aniso_U_22
_atom_site_aniso_U_33
_atom_site_aniso_U_23
_atom_site_aniso_U_13
_atom_site_aniso_U_12
Cu1 0.02056(12) 0.02887(12) 0.03471(13) -0.00202(9) 0.00453(8) 0.00480(8)
Cl1 0.02304(18) 0.02130(18) 0.02125(18) -0.00243(13) -0.00184(13) -0.00135(14)
P1 0.01870(19) 0.02108(19) 0.0235(2) 0.00030(15) 0.00244(15) 0.00205(14)
C1 0.0240(8) 0.0231(8) 0.0253(8) 0.0027(6) 0.0002(6) 0.0025(6)
Cu2 0.03327(13) 0.02815(13) 0.02363(12) 0.00429(8) -0.00482(8) 0.00339(8)
Cl2 0.02087(18) 0.02106(18) 0.02578(19) 0.00150(14) 0.00074(13) -0.00227(13)
P2 0.02220(19) 0.0206(2) 0.02070(19) 0.00093(15) -0.00111(14) 0.00282(15)
C2 0.0285(9) 0.0312(9) 0.0229(8) -0.0003(7) 0.0019(6) -0.0013(7)
C3 0.0431(11) 0.0371(10) 0.0286(9) 0.0095(8) 0.0003(8) -0.0047(8)
C4 0.0440(11) 0.0264(9) 0.0405(10) 0.0070(8) -0.0083(8) 0.0028(8)
C5 0.0448(11) 0.0280(9) 0.0415(11) 0.0024(8) 0.0056(9) 0.0118(8)
C6 0.0420(11) 0.0305(9) 0.0305(9) 0.0062(7) 0.0099(8) 0.0103(8)
C7 0.0209(8) 0.0306(9) 0.0258(8) -0.0042(6) 0.0034(6) 0.0003(6)
C8 0.0296(9) 0.0431(10) 0.0322(9) 0.0025(8) -0.0020(7) 0.0006(8)
C9 0.0298(11) 0.0661(16) 0.0424(12) -0.0021(10) -0.0090(8) -0.0024(9)
C10 0.0285(10) 0.0672(16) 0.0564(14) -0.0240(12) -0.0013(9) -0.0083(10)
C11 0.0348(11) 0.0399(11) 0.0797(17) -0.0203(12) 0.0049(11) -0.0061(9)
C12 0.0268(9) 0.0308(9) 0.0593(13) -0.0067(9) -0.0002(8) 0.0021(7)
C13 0.0262(8) 0.0215(7) 0.0226(7) 0.0016(6) 0.0003(6) 0.0049(6)
C14 0.0287(8) 0.0277(8) 0.0294(9) 0.0021(7) 0.0042(7) 0.0011(7)
C15 0.0428(11) 0.0384(10) 0.0317(9) 0.0082(8) 0.0129(8) 0.0093(8)
C16 0.0585(12) 0.0423(11) 0.0233(8) 0.0016(8) 0.0008(8) 0.0181(10)
C17 0.0457(11) 0.0474(12) 0.0314(10) -0.0053(9) -0.0141(8) 0.0109(9)
C18 0.0287(8) 0.0371(9) 0.0314(9) 0.0005(7) -0.0037(7) 0.0035(7)
C19 0.0213(7) 0.0218(7) 0.0311(8) 0.0026(7) -0.0004(6) 0.0027(6)
C20 0.0485(11) 0.0312(9) 0.0339(10) 0.0004(8) -0.0032(8) -0.0089(8)
C21 0.0640(15) 0.0373(11) 0.0545(14) -0.0067(10) -0.0125(12) -0.0146(11)
C22 0.0373(11) 0.0273(9) 0.0765(16) 0.0027(10) 0.0000(11) -0.0083(8)
C23 0.0416(11) 0.0315(10) 0.0602(13) 0.0143(9) 0.0165(10) 0.0012(8)
C24 0.0384(10) 0.0304(9) 0.0363(10) 0.0043(8) 0.0080(8) 0.0045(8)
C25 0.0219(7) 0.0251(7) 0.0225(7) -0.0010(6) 0.0006(6) 0.0026(6)
C26 0.0299(9) 0.0311(9) 0.0447(11) 0.0069(8) -0.0004(8) -0.0011(7)
C27 0.0295(10) 0.0424(11) 0.0719(16) 0.0082(11) -0.0025(10) -0.0082(9)
C28 0.0247(9) 0.0483(12) 0.0602(14) -0.0020(10) -0.0080(9) 0.0018(8)
C29 0.0282(9) 0.0408(10) 0.0429(10) 0.0051(9) -0.0033(8) 0.0086(8)
C30 0.0249(8) 0.0286(8) 0.0347(9) 0.0042(7) 0.0013(7) 0.0029(7)
C31 0.0242(8) 0.0248(8) 0.0237(8) 0.0001(6) 0.0003(6) 0.0015(6)
C32 0.0259(8) 0.0277(8) 0.0263(8) 0.0037(7) 0.0020(6) 0.0037(7)
C33 0.0362(10) 0.0346(10) 0.0337(10) 0.0012(8) 0.0059(7) 0.0146(8)
C34 0.0438(10) 0.0343(9) 0.0290(9) -0.0053(7) 0.0063(8) 0.0075(8)
C35 0.0447(11) 0.0472(12) 0.0256(9) -0.0053(8) -0.0070(8) 0.0124(9)
C36 0.0387(10) 0.0406(10) 0.0272(9) -0.0055(8) -0.0062(7) 0.0156(8)

loop_
_atom_type_symbol
_atom_type_description
_atom_type_scat_dispersion_real
_atom_type_scat_dispersion_imag
_atom_type_scat_source
C C 0.0033 0.0016 'International Tables Vol C Tables 4.2.6.8 and 6.1.1.4'
H H 0.0000 0.0000 'International Tables Vol C Tables 4.2.6.8 and 6.1.1.4'
P P 0.1023 0.0942 'International Tables Vol C Tables 4.2.6.8 and 6.1.1.4'
Cu Cu 0.3201 1.2651 'International Tables Vol C Tables 4.2.6.8 and 6.1.1.4'
Cl Cl 0.1484 0.1585 'International Tables Vol C Tables 4.2.6.8 and 6.1.1.4'

loop_
_geom_angle_atom_site_label_1
_geom_angle_atom_site_label_2
_geom_angle_atom_site_label_3
_geom_angle
_geom_angle_site_symmetry_1
_geom_angle_site_symmetry_3
P1 Cu1 Cl1 124.914(17) . 3_655
P1 Cu1 Cl1 131.24(2) . .
Cl1 Cu1 Cl1 89.120(19) 3_655 .
P1 Cu1 Cl2 112.840(17) . .
Cl1 Cu1 Cl2 98.861(15) 3_655 .
Cl1 Cu1 Cl2 91.617(14) . .
Cu1 Cl1 Cu1 90.056(19) 3_655 .
Cu1 Cl1 Cu2 79.186(14) 3_655 .
Cu1 Cl1 Cu2 89.637(15) . .
C13 P1 C1 101.32(8) . .
C13 P1 C7 103.86(8) . .
C1 P1 C7 102.31(8) . .
C13 P1 Cu1 114.66(5) . .
C1 P1 Cu1 118.37(6) . .
C7 P1 Cu1 114.32(6) . .
C6 C1 C2 119.09(16) . .
C6 C1 P1 122.55(13) . .
C2 C1 P1 118.21(13) . .
P2 Cu2 Cl2 130.07(2) . 3_655
P2 Cu2 Cl1 118.375(18) . .
Cl2 Cu2 Cl1 101.568(15) 3_655 .
P2 Cu2 Cl2 115.281(17) . .
Cl2 Cu2 Cl2 91.499(17) 3_655 .
Cl1 Cu2 Cl2 90.506(15) . .
Cu2 Cl2 Cu1 79.267(14) 3_655 .
Cu2 Cl2 Cu2 87.192(16) 3_655 .
Cu1 Cl2 Cu2 86.576(14) . .
C25 P2 C19 104.29(7) . .
C25 P2 C31 100.88(7) . .
C19 P2 C31 105.15(8) . .
C25 P2 Cu2 120.27(5) . .
C19 P2 Cu2 111.32(6) . .
C31 P2 Cu2 113.37(6) . .
C3 C2 C1 120.07(17) . .
C4 C3 C2 120.37(17) . .
C3 C4 C5 119.86(18) . .
C4 C5 C6 120.03(18) . .
C5 C6 C1 120.52(17) . .
C12 C7 C8 118.79(17) . .
C12 C7 P1 118.38(14) . .
C8 C7 P1 122.83(14) . .
C9 C8 C7 120.3(2) . .
C10 C9 C8 120.6(2) . .
C9 C10 C11 119.9(2) . .
C10 C11 C12 120.2(2) . .
C11 C12 C7 120.2(2) . .
C18 C13 C14 119.57(16) . .
C18 C13 P1 116.42(13) . .
C14 C13 P1 123.78(13) . .
C13 C14 C15 119.79(17) . .
C16 C15 C14 120.00(19) . .
C15 C16 C17 120.53(18) . .
C16 C17 C18 120.00(19) . .
C17 C18 C13 120.06(18) . .
C20 C19 C24 119.08(17) . .
C20 C19 P2 117.13(13) . .
C24 C19 P2 123.76(14) . .
C19 C20 C21 120.17(19) . .
C22 C21 C20 120.3(2) . .
C21 C22 C23 119.90(19) . .
C22 C23 C24 120.13(19) . .
C23 C24 C19 120.38(19) . .
C30 C25 C26 119.37(16) . .
C30 C25 P2 123.41(13) . .
C26 C25 P2 116.89(13) . .
C27 C26 C25 120.09(18) . .
C26 C27 C28 119.99(19) . .
C29 C28 C27 119.72(18) . .
C28 C29 C30 120.23(18) . .
C29 C30 C25 120.48(17) . .
C32 C31 C36 119.05(16) . .
C32 C31 P2 117.83(13) . .
C36 C31 P2 123.10(13) . .
C31 C32 C33 120.08(16) . .
C34 C33 C32 120.36(17) . .
C33 C34 C35 120.06(17) . .
C34 C35 C36 120.23(18) . .
C35 C36 C31 120.22(17) . .

loop_
_geom_bond_atom_site_label_1
_geom_bond_atom_site_label_2
_geom_bond_distance
_geom_bond_site_symmetry_2
Cu1 P1 2.1991(6) .
Cu1 Cl1 2.4118(6) 3_655
Cu1 Cl1 2.4243(6) .
Cu1 Cl2 2.4905(7) .
Cl1 Cu1 2.4118(6) 3_655
Cl1 Cu2 2.4458(7) .
P1 C13 1.8268(17) .
P1 C1 1.8277(17) .
P1 C7 1.8367(18) .
C1 C6 1.399(2) .
C1 C2 1.401(2) .
Cu2 P2 2.1995(5) .
Cu2 Cl2 2.3607(6) 3_655
Cu2 Cl2 2.5160(6) .
Cl2 Cu2 2.3606(6) 3_655
P2 C25 1.8288(16) .
P2 C19 1.8374(17) .
P2 C31 1.8376(17) .
C2 C3 1.396(3) .
C3 C4 1.389(3) .
C4 C5 1.393(3) .
C5 C6 1.393(3) .
C7 C12 1.396(3) .
C7 C8 1.402(3) .
C8 C9 1.392(3) .
C9 C10 1.372(4) .
C10 C11 1.391(4) .
C11 C12 1.396(3) .
C13 C18 1.397(2) .
C13 C14 1.398(2) .
C14 C15 1.403(3) .
C15 C16 1.376(3) .
C16 C17 1.390(3) .
C17 C18 1.390(3) .
C19 C20 1.389(3) .
C19 C24 1.398(3) .
C20 C21 1.398(3) .
C21 C22 1.381(4) .
C22 C23 1.383(4) .
C23 C24 1.393(3) .
C25 C30 1.392(2) .
C25 C26 1.393(2) .
C26 C27 1.390(3) .
C27 C28 1.406(3) .
C28 C29 1.376(3) .
C29 C30 1.392(3) .
C31 C32 1.396(2) .
C31 C36 1.400(2) .
C32 C33 1.398(2) .
C33 C34 1.381(3) .
C34 C35 1.382(3) .
C35 C36 1.395(3) .
